data_7133178
loop_
_publ_author_name
'He, Yongjun'
'He, Tian-Juan'
'Cheng, Xiufang'
'Wei, Yibo'
'Wang, Huamin'
'Lin, Ying-Wu'

_publ_section_title
;
 Phosphine-catalyzed dearomative [3+2] cycloaddition of 4-nitroisoxazoles
 with allenoates or Morita-Baylis-Hillman carbonates.
;
_journal_issue 54
_journal_name_full 'Chemical communications (Cambridge, England)'
_journal_page_first 6961
_journal_page_last 6964
_journal_paper_doi 10.1039/d4cc02231a
_journal_volume 60
_journal_year 2024
_chemical_formula_moiety 'C23 H18 N2 O5'
_chemical_formula_sum 'C23 H18 N2 O5'
_chemical_formula_weight 402.39
_space_group_crystal_system monoclinic
_space_group_IT_number 14
_space_group_name_Hall '-P 2ybc'
_space_group_name_H-M_alt 'P 1 21/c 1'
_atom_sites_solution_hydrogens geom
_atom_sites_solution_primary dual
_audit_creation_date 2024-03-01
_audit_creation_method
;
Olex2 1.5
(compiled 2022.04.07 svn.rca3783a0 for OlexSys, GUI svn.r6498)
;
_audit_update_record
;
2024-04-05 deposited with the CCDC.	2024-06-11 downloaded from the CCDC.
;
_cell_angle_alpha 90
_cell_angle_beta 97.2480(10)
_cell_angle_gamma 90
_cell_formula_units_Z 4
_cell_length_a 11.6492(5)
_cell_length_b 7.4491(3)
_cell_length_c 22.0277(9)
_cell_measurement_reflns_used 9901
_cell_measurement_temperature 170.00
_cell_measurement_theta_max 60.524
_cell_measurement_theta_min 3.327
_cell_volume 1896.20(14)
_computing_cell_refinement 'SAINT V8.40B (Bruker Nano, Inc., 2019)'
_computing_data_collection 'Bruker Instrument Service vV6.2.14'
_computing_data_reduction 'SAINT V8.40B (Bruker Nano, Inc., 2019)'
_computing_molecular_graphics 'Olex2 1.5 (Dolomanov et al., 2009)'
_computing_publication_material 'Olex2 1.5 (Dolomanov et al., 2009)'
_computing_structure_refinement 'SHELXL 2019/2 (Sheldrick, 2015)'
_computing_structure_solution 'SHELXT 2018/2 (Sheldrick, 2018)'
_diffrn_ambient_temperature 170.00
_diffrn_measured_fraction_theta_full 0.997
_diffrn_measured_fraction_theta_max 0.995
_diffrn_measurement_device_type 'Bruker D8 Venture'
_diffrn_measurement_method '\w and \f scans'
_diffrn_radiation_type GaK\a
_diffrn_radiation_wavelength 1.34139
_diffrn_reflns_av_R_equivalents 0.0290
_diffrn_reflns_av_unetI/netI 0.0269
_diffrn_reflns_Laue_measured_fraction_full 0.997
_diffrn_reflns_Laue_measured_fraction_max 0.995
_diffrn_reflns_limit_h_max 15
_diffrn_reflns_limit_h_min -15
_diffrn_reflns_limit_k_max 9
_diffrn_reflns_limit_k_min -9
_diffrn_reflns_limit_l_max 28
_diffrn_reflns_limit_l_min -27
_diffrn_reflns_number 23078
_diffrn_reflns_point_group_measured_fraction_full 0.997
_diffrn_reflns_point_group_measured_fraction_max 0.995
_diffrn_reflns_theta_full 53.594
_diffrn_reflns_theta_max 60.657
_diffrn_reflns_theta_min 3.327
_diffrn_source_current 3.57
_diffrn_source_power 0.24957869999999996
_diffrn_source_voltage 69.91
_exptl_absorpt_coefficient_mu 0.530
_exptl_absorpt_correction_T_max 0.7519
_exptl_absorpt_correction_T_min 0.6850
_exptl_absorpt_correction_type multi-scan
_exptl_absorpt_process_details
;
SADABS-2016/2 (Bruker,2016/2) was used for absorption correction.
wR2(int) was 0.0860 before and 0.0524 after correction.
The Ratio of minimum to maximum transmission is 0.9110.
The \l/2 correction factor is Not present.
;
_exptl_crystal_colour yellow
_exptl_crystal_colour_primary yellow
_exptl_crystal_density_diffrn 1.410
_exptl_crystal_description block
_exptl_crystal_F_000 840
_exptl_crystal_size_max 0.16
_exptl_crystal_size_mid 0.09
_exptl_crystal_size_min 0.06
_refine_diff_density_max 0.629
_refine_diff_density_min -0.254
_refine_diff_density_rms 0.047
_refine_ls_extinction_method none
_refine_ls_goodness_of_fit_ref 1.029
_refine_ls_hydrogen_treatment constr
_refine_ls_matrix_type full
_refine_ls_number_parameters 272
_refine_ls_number_reflns 4341
_refine_ls_number_restraints 0
_refine_ls_restrained_S_all 1.029
_refine_ls_R_factor_all 0.0448
_refine_ls_R_factor_gt 0.0421
_refine_ls_shift/su_max 0.002
_refine_ls_shift/su_mean 0.000
_refine_ls_structure_factor_coef Fsqd
_refine_ls_weighting_details 'w=1/[\s^2^(Fo^2^)+(0.0603P)^2^+0.7887P] where P=(Fo^2^+2Fc^2^)/3'
_refine_ls_weighting_scheme calc
_refine_ls_wR_factor_gt 0.1150
_refine_ls_wR_factor_ref 0.1172
_reflns_Friedel_coverage 0.000
_reflns_number_gt 3995
_reflns_number_total 4341
_reflns_threshold_expression 'I > 2\s(I)'
_cod_data_source_file d4cc02231a2.cif
_cod_data_source_block 240229_hyj_1_124_0m
_cod_depositor_comments 'Adding full bibliography for 7133178--7133179.cif.'
_cod_database_code 7133178
_shelx_shelxl_version_number 2019/2
_shelx_space_group_comment
;
The symmetry employed for this shelxl refinement is uniquely defined
by the following loop, which should always be used as a source of
symmetry information in preference to the above space-group names.
They are only intended as comments.
;
_shelx_estimated_absorpt_t_max 0.969
_shelx_estimated_absorpt_t_min 0.920
_olex2_refinement_description
;
1. Fixed Uiso
 At 1.2 times of:
  All C(H) groups, All C(H,H) groups
 At 1.5 times of:
  All C(H,H,H) groups
2.a Ternary CH refined with riding coordinates:
 C17(H17)
2.b Secondary CH2 refined with riding coordinates:
 C20(H20A,H20B), C22(H22A,H22B)
2.c Aromatic/amide H refined with riding coordinates:
 C1(H1), C2(H2), C3(H3), C4(H4), C10(H10), C11(H11), C12(H12), C13(H13),
 C14(H14), C19(H19)
2.d Idealised Me refined as rotating group:
 C23(H23A,H23B,H23C)
;
_olex2_submission_special_instructions 'No special instructions were received'

loop_
_space_group_symop_operation_xyz
'x, y, z'
'-x, y+1/2, -z+1/2'
'-x, -y, -z'
'x, -y-1/2, z-1/2'

loop_
_atom_site_label
_atom_site_type_symbol
_atom_site_fract_x
_atom_site_fract_y
_atom_site_fract_z
_atom_site_U_iso_or_equiv
_atom_site_adp_type
_atom_site_occupancy
_atom_site_site_symmetry_order
_atom_site_calc_flag
_atom_site_refinement_flags_posn
_atom_site_refinement_flags_adp
_atom_site_refinement_flags_occupancy
_atom_site_disorder_assembly
_atom_site_disorder_group
O1 O 0.84723(8) 0.48747(12) 0.69506(4) 0.0299(2) Uani 1 1 d . . . . .
N1 N 0.73625(9) 0.49126(15) 0.66151(5) 0.0286(2) Uani 1 1 d . . . . .
C1 C 0.67264(12) 0.35814(19) 0.50753(6) 0.0323(3) Uani 1 1 d . . . . .
H1 H 0.743017 0.400884 0.529201 0.039 Uiso 1 1 calc R U . . .
O2 O 0.92643(9) 0.22571(14) 0.58587(4) 0.0358(2) Uani 1 1 d . . . . .
N2 N 0.84768(9) 0.13648(15) 0.60205(5) 0.0278(2) Uani 1 1 d . . . . .
C2 C 0.65867(14) 0.3569(2) 0.44511(6) 0.0393(3) Uani 1 1 d . . . . .
H2 H 0.719250 0.399546 0.423828 0.047 Uiso 1 1 calc R U . . .
O3 O 0.80037(9) 0.01053(14) 0.57334(4) 0.0372(2) Uani 1 1 d . . . . .
C3 C 0.55522(15) 0.2928(2) 0.41169(6) 0.0431(4) Uani 1 1 d . . . . .
H3 H 0.547732 0.290190 0.368249 0.052 Uiso 1 1 calc R U . . .
O4 O 0.99121(8) 0.42838(14) 0.82210(4) 0.0345(2) Uani 1 1 d . . . . .
C4 C 0.46639(14) 0.2350(2) 0.44112(6) 0.0390(3) Uani 1 1 d . . . . .
H4 H 0.397026 0.193420 0.418098 0.047 Uiso 1 1 calc R U . . .
O5 O 0.89088(9) 0.22998(15) 0.87199(4) 0.0371(2) Uani 1 1 d . . . . .
C5 C 0.47651(12) 0.23619(17) 0.50648(6) 0.0309(3) Uani 1 1 d . . . . .
C6 C 0.58266(11) 0.29595(16) 0.54068(6) 0.0273(3) Uani 1 1 d . . . . .
C7 C 0.59299(10) 0.29460(16) 0.60519(5) 0.0257(2) Uani 1 1 d . . . . .
C8 C 0.49869(11) 0.24656(16) 0.63594(6) 0.0265(2) Uani 1 1 d . . . . .
C9 C 0.39268(11) 0.18962(17) 0.60078(6) 0.0299(3) Uani 1 1 d . . . . .
C10 C 0.38514(12) 0.18230(18) 0.53732(6) 0.0330(3) Uani 1 1 d . . . . .
H10 H 0.315952 0.139482 0.514462 0.040 Uiso 1 1 calc R U . . .
C11 C 0.29677(12) 0.1409(2) 0.63204(7) 0.0373(3) Uani 1 1 d . . . . .
H11 H 0.226494 0.102986 0.609018 0.045 Uiso 1 1 calc R U . . .
C12 C 0.30443(13) 0.1480(2) 0.69387(7) 0.0387(3) Uani 1 1 d . . . . .
H12 H 0.239877 0.115017 0.713826 0.046 Uiso 1 1 calc R U . . .
C13 C 0.40859(12) 0.20449(19) 0.72878(6) 0.0356(3) Uani 1 1 d . . . . .
H13 H 0.413297 0.208533 0.772130 0.043 Uiso 1 1 calc R U . . .
C14 C 0.50227(12) 0.25319(18) 0.70116(6) 0.0302(3) Uani 1 1 d . . . . .
H14 H 0.570893 0.292065 0.725514 0.036 Uiso 1 1 calc R U . . .
C15 C 0.70684(10) 0.33444(17) 0.64146(5) 0.0250(2) Uani 1 1 d . . . . .
C16 C 0.79921(10) 0.19232(16) 0.65984(5) 0.0245(2) Uani 1 1 d . . . . .
C17 C 0.88397(11) 0.30118(16) 0.70380(5) 0.0253(2) Uani 1 1 d . . . . .
H17 H 0.965875 0.283337 0.695908 0.030 Uiso 1 1 calc R U . . .
C18 C 0.86292(10) 0.22754(17) 0.76514(5) 0.0259(3) Uani 1 1 d . . . . .
C19 C 0.79519(11) 0.08345(17) 0.75984(6) 0.0281(3) Uani 1 1 d . . . . .
H19 H 0.772548 0.020360 0.793879 0.034 Uiso 1 1 calc R U . . .
C20 C 0.75819(11) 0.03064(17) 0.69467(5) 0.0267(3) Uani 1 1 d . . . . .
H20A H 0.673224 0.015401 0.686456 0.032 Uiso 1 1 calc R U . . .
H20B H 0.796516 -0.081597 0.683998 0.032 Uiso 1 1 calc R U . . .
C21 C 0.92226(11) 0.30755(18) 0.82206(5) 0.0275(3) Uani 1 1 d . . . . .
C22 C 0.95098(12) 0.2881(2) 0.93100(6) 0.0354(3) Uani 1 1 d . . . . .
H22A H 0.898230 0.279028 0.962756 0.042 Uiso 1 1 calc R U . . .
H22B H 0.974970 0.415112 0.928337 0.042 Uiso 1 1 calc R U . . .
C23 C 1.05566(14) 0.1723(2) 0.94829(7) 0.0428(3) Uani 1 1 d . . . . .
H23A H 1.110480 0.189036 0.918479 0.064 Uiso 1 1 calc R U . . .
H23B H 1.032067 0.046026 0.948562 0.064 Uiso 1 1 calc R U . . .
H23C H 1.092686 0.206216 0.989106 0.064 Uiso 1 1 calc R U . . .

loop_
_atom_site_aniso_label
_atom_site_aniso_U_11
_atom_site_aniso_U_22
_atom_site_aniso_U_33
_atom_site_aniso_U_23
_atom_site_aniso_U_13
_atom_site_aniso_U_12
O1 0.0362(5) 0.0257(4) 0.0274(4) -0.0011(3) 0.0029(4) -0.0046(4)
N1 0.0338(5) 0.0285(5) 0.0240(5) -0.0002(4) 0.0053(4) 0.0000(4)
C1 0.0365(7) 0.0344(7) 0.0265(6) 0.0044(5) 0.0064(5) 0.0108(5)
O2 0.0433(5) 0.0389(5) 0.0275(5) 0.0028(4) 0.0127(4) 0.0031(4)
N2 0.0320(5) 0.0300(5) 0.0212(5) -0.0002(4) 0.0021(4) 0.0076(4)
C2 0.0483(8) 0.0431(8) 0.0288(6) 0.0083(6) 0.0133(6) 0.0207(6)
O3 0.0424(5) 0.0377(5) 0.0298(5) -0.0123(4) -0.0018(4) 0.0050(4)
C3 0.0601(9) 0.0468(8) 0.0219(6) 0.0013(6) 0.0030(6) 0.0220(7)
O4 0.0380(5) 0.0395(5) 0.0258(4) -0.0015(4) 0.0028(4) -0.0123(4)
C4 0.0487(8) 0.0393(8) 0.0266(7) -0.0035(6) -0.0051(6) 0.0128(6)
O5 0.0425(5) 0.0512(6) 0.0184(4) -0.0029(4) 0.0064(4) -0.0180(5)
C5 0.0390(7) 0.0258(6) 0.0265(6) -0.0010(5) -0.0013(5) 0.0102(5)
C6 0.0344(6) 0.0237(6) 0.0238(6) 0.0009(4) 0.0035(5) 0.0088(5)
C7 0.0302(6) 0.0230(6) 0.0239(6) 0.0000(4) 0.0037(4) 0.0043(4)
C8 0.0307(6) 0.0221(5) 0.0266(6) 0.0008(5) 0.0037(5) 0.0041(4)
C9 0.0317(6) 0.0235(6) 0.0341(7) 0.0006(5) 0.0020(5) 0.0024(5)
C10 0.0341(7) 0.0293(6) 0.0334(7) -0.0020(5) -0.0044(5) 0.0035(5)
C11 0.0325(7) 0.0330(7) 0.0461(8) 0.0024(6) 0.0042(6) -0.0035(5)
C12 0.0369(7) 0.0348(7) 0.0464(8) 0.0056(6) 0.0134(6) -0.0012(6)
C13 0.0426(7) 0.0341(7) 0.0317(7) 0.0026(5) 0.0112(6) 0.0030(6)
C14 0.0343(6) 0.0302(6) 0.0267(6) -0.0002(5) 0.0062(5) 0.0024(5)
C15 0.0301(6) 0.0257(6) 0.0201(5) 0.0000(4) 0.0069(4) 0.0017(4)
C16 0.0285(6) 0.0261(6) 0.0193(5) -0.0021(4) 0.0043(4) 0.0009(4)
C17 0.0285(6) 0.0268(6) 0.0211(5) -0.0011(4) 0.0052(4) -0.0025(4)
C18 0.0270(6) 0.0309(6) 0.0203(5) -0.0006(5) 0.0050(4) -0.0018(5)
C19 0.0310(6) 0.0304(6) 0.0228(5) 0.0012(5) 0.0036(4) -0.0028(5)
C20 0.0298(6) 0.0248(6) 0.0252(6) 0.0000(5) 0.0018(4) -0.0015(5)
C21 0.0284(6) 0.0334(6) 0.0215(6) -0.0015(5) 0.0058(4) -0.0030(5)
C22 0.0400(7) 0.0486(8) 0.0183(6) -0.0048(5) 0.0061(5) -0.0115(6)
C23 0.0552(9) 0.0385(8) 0.0336(7) 0.0041(6) 0.0017(6) -0.0068(7)

loop_
_atom_type_symbol
_atom_type_description
_atom_type_scat_dispersion_real
_atom_type_scat_dispersion_imag
_atom_type_scat_source
C C 0.0137 0.0067 'International Tables Vol C Tables 4.2.6.8 and 6.1.1.4'
H H 0.0000 0.0000 'International Tables Vol C Tables 4.2.6.8 and 6.1.1.4'
N N 0.0241 0.0134 'International Tables Vol C Tables 4.2.6.8 and 6.1.1.4'
O O 0.0389 0.0241 'International Tables Vol C Tables 4.2.6.8 and 6.1.1.4'

loop_
_geom_angle_atom_site_label_1
_geom_angle_atom_site_label_2
_geom_angle_atom_site_label_3
_geom_angle
_geom_angle_site_symmetry_1
_geom_angle_site_symmetry_3
_geom_angle_publ_flag
N1 O1 C17 108.89(9) . . ?
C15 N1 O1 110.56(10) . . ?
C2 C1 H1 119.6 . . ?
C2 C1 C6 120.73(14) . . ?
C6 C1 H1 119.6 . . ?
O2 N2 O3 124.91(11) . . ?
O2 N2 C16 117.97(10) . . ?
O3 N2 C16 117.00(10) . . ?
C1 C2 H2 119.6 . . ?
C1 C2 C3 120.86(14) . . ?
C3 C2 H2 119.6 . . ?
C2 C3 H3 119.7 . . ?
C4 C3 C2 120.60(13) . . ?
C4 C3 H3 119.7 . . ?
C3 C4 H4 119.8 . . ?
C3 C4 C5 120.50(14) . . ?
C5 C4 H4 119.8 . . ?
C21 O5 C22 117.02(10) . . ?
C4 C5 C6 119.13(13) . . ?
C10 C5 C4 121.24(13) . . ?
C10 C5 C6 119.63(12) . . ?
C1 C6 C5 118.14(12) . . ?
C7 C6 C1 122.84(12) . . ?
C7 C6 C5 119.00(12) . . ?
C6 C7 C15 119.74(11) . . ?
C8 C7 C6 120.92(11) . . ?
C8 C7 C15 119.25(11) . . ?
C7 C8 C9 119.06(11) . . ?
C7 C8 C14 123.23(12) . . ?
C14 C8 C9 117.71(12) . . ?
C10 C9 C8 119.64(12) . . ?
C10 C9 C11 121.30(12) . . ?
C11 C9 C8 119.06(12) . . ?
C5 C10 H10 119.2 . . ?
C9 C10 C5 121.60(12) . . ?
C9 C10 H10 119.2 . . ?
C9 C11 H11 119.4 . . ?
C12 C11 C9 121.17(13) . . ?
C12 C11 H11 119.4 . . ?
C11 C12 H12 120.0 . . ?
C11 C12 C13 120.05(13) . . ?
C13 C12 H12 120.0 . . ?
C12 C13 H13 119.5 . . ?
C14 C13 C12 121.05(13) . . ?
C14 C13 H13 119.5 . . ?
C8 C14 H14 119.5 . . ?
C13 C14 C8 120.96(13) . . ?
C13 C14 H14 119.5 . . ?
N1 C15 C7 123.25(11) . . ?
N1 C15 C16 113.09(11) . . ?
C7 C15 C16 123.64(10) . . ?
N2 C16 C15 107.01(9) . . ?
N2 C16 C17 113.53(10) . . ?
N2 C16 C20 112.14(10) . . ?
C15 C16 C20 115.00(10) . . ?
C17 C16 C15 100.23(10) . . ?
C17 C16 C20 108.47(9) . . ?
O1 C17 C16 105.44(9) . . ?
O1 C17 H17 112.0 . . ?
O1 C17 C18 112.75(10) . . ?
C16 C17 H17 112.0 . . ?
C18 C17 C16 102.13(9) . . ?
C18 C17 H17 112.0 . . ?
C19 C18 C17 112.17(11) . . ?
C19 C18 C21 127.52(11) . . ?
C21 C18 C17 120.14(11) . . ?
C18 C19 H19 123.5 . . ?
C18 C19 C20 113.09(11) . . ?
C20 C19 H19 123.5 . . ?
C16 C20 H20A 111.4 . . ?
C16 C20 H20B 111.4 . . ?
C19 C20 C16 101.69(10) . . ?
C19 C20 H20A 111.4 . . ?
C19 C20 H20B 111.4 . . ?
H20A C20 H20B 109.3 . . ?
O4 C21 O5 125.07(11) . . ?
O4 C21 C18 122.77(11) . . ?
O5 C21 C18 112.16(11) . . ?
O5 C22 H22A 109.7 . . ?
O5 C22 H22B 109.7 . . ?
O5 C22 C23 109.71(12) . . ?
H22A C22 H22B 108.2 . . ?
C23 C22 H22A 109.7 . . ?
C23 C22 H22B 109.7 . . ?
C22 C23 H23A 109.5 . . ?
C22 C23 H23B 109.5 . . ?
C22 C23 H23C 109.5 . . ?
H23A C23 H23B 109.5 . . ?
H23A C23 H23C 109.5 . . ?
H23B C23 H23C 109.5 . . ?

loop_
_geom_bond_atom_site_label_1
_geom_bond_atom_site_label_2
_geom_bond_distance
_geom_bond_site_symmetry_2
_geom_bond_publ_flag
O1 N1 1.4061(14) . ?
O1 C17 1.4578(15) . ?
N1 C15 1.2802(17) . ?
C1 H1 0.9500 . ?
C1 C2 1.3641(19) . ?
C1 C6 1.4282(18) . ?
O2 N2 1.2219(15) . ?
N2 O3 1.2231(15) . ?
N2 C16 1.5144(15) . ?
C2 H2 0.9500 . ?
C2 C3 1.414(2) . ?
C3 H3 0.9500 . ?
C3 C4 1.359(2) . ?
O4 C21 1.2062(16) . ?
C4 H4 0.9500 . ?
C4 C5 1.4296(18) . ?
O5 C21 1.3335(15) . ?
O5 C22 1.4622(15) . ?
C5 C6 1.4351(18) . ?
C5 C10 1.392(2) . ?
C6 C7 1.4109(17) . ?
C7 C8 1.4076(17) . ?
C7 C15 1.4894(17) . ?
C8 C9 1.4365(18) . ?
C8 C14 1.4328(17) . ?
C9 C10 1.3905(19) . ?
C9 C11 1.4311(19) . ?
C10 H10 0.9500 . ?
C11 H11 0.9500 . ?
C11 C12 1.355(2) . ?
C12 H12 0.9500 . ?
C12 C13 1.416(2) . ?
C13 H13 0.9500 . ?
C13 C14 1.3639(19) . ?
C14 H14 0.9500 . ?
C15 C16 1.5272(17) . ?
C16 C17 1.5260(16) . ?
C16 C20 1.5363(17) . ?
C17 H17 1.0000 . ?
C17 C18 1.5068(16) . ?
C18 C19 1.3285(18) . ?
C18 C21 1.4788(17) . ?
C19 H19 0.9500 . ?
C19 C20 1.4984(17) . ?
C20 H20A 0.9900 . ?
C20 H20B 0.9900 . ?
C22 H22A 0.9900 . ?
C22 H22B 0.9900 . ?
C22 C23 1.503(2) . ?
C23 H23A 0.9800 . ?
C23 H23B 0.9800 . ?
C23 H23C 0.9800 . ?

loop_
_geom_torsion_atom_site_label_1
_geom_torsion_atom_site_label_2
_geom_torsion_atom_site_label_3
_geom_torsion_atom_site_label_4
_geom_torsion
_geom_torsion_site_symmetry_1
_geom_torsion_site_symmetry_2
_geom_torsion_site_symmetry_3
_geom_torsion_site_symmetry_4
_geom_torsion_publ_flag
O1 N1 C15 C7 178.89(10) . . . . ?
O1 N1 C15 C16 0.22(13) . . . . ?
O1 C17 C18 C19 121.82(12) . . . . ?
O1 C17 C18 C21 -62.54(14) . . . . ?
N1 O1 C17 C16 13.34(11) . . . . ?
N1 O1 C17 C18 -97.28(11) . . . . ?
N1 C15 C16 N2 -110.91(11) . . . . ?
N1 C15 C16 C17 7.75(13) . . . . ?
N1 C15 C16 C20 123.81(11) . . . . ?
C1 C2 C3 C4 1.5(2) . . . . ?
C1 C6 C7 C8 174.55(12) . . . . ?
C1 C6 C7 C15 -8.92(18) . . . . ?
O2 N2 C16 C15 85.80(12) . . . . ?
O2 N2 C16 C17 -23.83(15) . . . . ?
O2 N2 C16 C20 -147.21(11) . . . . ?
N2 C16 C17 O1 101.66(11) . . . . ?
N2 C16 C17 C18 -140.33(10) . . . . ?
N2 C16 C20 C19 141.34(10) . . . . ?
C2 C1 C6 C5 -1.41(19) . . . . ?
C2 C1 C6 C7 179.99(12) . . . . ?
C2 C3 C4 C5 -0.6(2) . . . . ?
O3 N2 C16 C15 -90.36(12) . . . . ?
O3 N2 C16 C17 160.01(10) . . . . ?
O3 N2 C16 C20 36.62(14) . . . . ?
C3 C4 C5 C6 -1.2(2) . . . . ?
C3 C4 C5 C10 178.12(14) . . . . ?
C4 C5 C6 C1 2.24(18) . . . . ?
C4 C5 C6 C7 -179.11(11) . . . . ?
C4 C5 C10 C9 -177.48(12) . . . . ?
C5 C6 C7 C8 -4.03(17) . . . . ?
C5 C6 C7 C15 172.49(11) . . . . ?
C6 C1 C2 C3 -0.5(2) . . . . ?
C6 C5 C10 C9 1.9(2) . . . . ?
C6 C7 C8 C9 3.17(18) . . . . ?
C6 C7 C8 C14 -176.16(11) . . . . ?
C6 C7 C15 N1 94.27(15) . . . . ?
C6 C7 C15 C16 -87.21(14) . . . . ?
C7 C8 C9 C10 0.23(18) . . . . ?
C7 C8 C9 C11 -179.95(12) . . . . ?
C7 C8 C14 C13 -179.74(12) . . . . ?
C7 C15 C16 N2 70.43(13) . . . . ?
C7 C15 C16 C17 -170.91(10) . . . . ?
C7 C15 C16 C20 -54.85(15) . . . . ?
C8 C7 C15 N1 -89.15(15) . . . . ?
C8 C7 C15 C16 89.38(14) . . . . ?
C8 C9 C10 C5 -2.76(19) . . . . ?
C8 C9 C11 C12 0.1(2) . . . . ?
C9 C8 C14 C13 0.93(18) . . . . ?
C9 C11 C12 C13 0.1(2) . . . . ?
C10 C5 C6 C1 -177.14(12) . . . . ?
C10 C5 C6 C7 1.52(18) . . . . ?
C10 C9 C11 C12 179.92(13) . . . . ?
C11 C9 C10 C5 177.42(13) . . . . ?
C11 C12 C13 C14 0.3(2) . . . . ?
C12 C13 C14 C8 -0.8(2) . . . . ?
C14 C8 C9 C10 179.59(12) . . . . ?
C14 C8 C9 C11 -0.58(18) . . . . ?
C15 C7 C8 C9 -173.38(11) . . . . ?
C15 C7 C8 C14 7.30(18) . . . . ?
C15 C16 C17 O1 -12.11(11) . . . . ?
C15 C16 C17 C18 105.91(10) . . . . ?
C15 C16 C20 C19 -96.09(11) . . . . ?
C16 C17 C18 C19 9.15(14) . . . . ?
C16 C17 C18 C21 -175.21(11) . . . . ?
C17 O1 N1 C15 -8.81(12) . . . . ?
C17 C16 C20 C19 15.16(12) . . . . ?
C17 C18 C19 C20 0.47(15) . . . . ?
C17 C18 C21 O4 -2.37(19) . . . . ?
C17 C18 C21 O5 177.98(11) . . . . ?
C18 C19 C20 C16 -9.79(14) . . . . ?
C19 C18 C21 O4 172.53(13) . . . . ?
C19 C18 C21 O5 -7.12(19) . . . . ?
C20 C16 C17 O1 -132.97(10) . . . . ?
C20 C16 C17 C18 -14.96(12) . . . . ?
C21 O5 C22 C23 -90.44(15) . . . . ?
C21 C18 C19 C20 -174.77(12) . . . . ?
C22 O5 C21 O4 -4.5(2) . . . . ?
C22 O5 C21 C18 175.16(11) . . . . ?
